data_4077951
loop_
_publ_author_name
'Goswami, Tridib K.'
'Gadadhar, Sudarshan'
'Roy, Mithun'
'Nethaji, Munirathinam'
'Karande, Anjali A.'
'Chakravarty, Akhil R.'

_publ_section_title
;
 Ferrocene-Conjugated Copper(II) Complexes ofl-Methionine and
 Phenanthroline Bases: Synthesis, Structure, and Photocytotoxic Activity
;
_journal_issue 8
_journal_name_full Organometallics
_journal_page_first 3010
_journal_paper_doi 10.1021/om201102k
_journal_volume 31
_journal_year 2012
_chemical_formula_moiety 'C24 H24 Cl Cu N3 O6 S'
_chemical_formula_sum 'C24 H24 Cl Cu N3 O6 S'
_chemical_formula_weight 581.51
_chemical_name_systematic
;
 ?
;
_space_group_IT_number 19
_symmetry_cell_setting orthorhombic
_symmetry_space_group_name_Hall 'P 2ac 2ab'
_symmetry_space_group_name_H-M 'P 21 21 21'
_atom_sites_solution_hydrogens geom
_atom_sites_solution_primary direct
_atom_sites_solution_secondary difmap
_audit_creation_method SHELXL-97
_cell_angle_alpha 90.00
_cell_angle_beta 90.00
_cell_angle_gamma 90.00
_cell_formula_units_Z 4
_cell_length_a 7.4256(7)
_cell_length_b 11.2727(10)
_cell_length_c 29.133(3)
_cell_measurement_temperature 293(2)
_cell_volume 2438.6(4)
_computing_cell_refinement 'Bruker Smart'
_computing_data_collection 'Bruker Smart'
_computing_data_reduction 'Bruker Saint'
_computing_molecular_graphics 'Ortep-3 for Windows (Farrugia, 1997)'
_computing_publication_material 'WinGX publication routines (Farrugia, 1999)'
_computing_structure_refinement 'SHELXL-97 (Sheldrick, 2008)'
_computing_structure_solution 'SHELXS-97 (Sheldrick, 1997)'
_diffrn_ambient_temperature 293(2)
_diffrn_measured_fraction_theta_full 0.996
_diffrn_measured_fraction_theta_max 0.996
_diffrn_measurement_device_type 'Bruker Smart CCD Area Detector'
_diffrn_measurement_method 'omega scans'
_diffrn_radiation_monochromator graphite
_diffrn_radiation_source 'fine-focus sealed tube'
_diffrn_radiation_type MoK\a
_diffrn_radiation_wavelength 0.71073
_diffrn_reflns_av_R_equivalents 0.0630
_diffrn_reflns_av_sigmaI/netI 0.1260
_diffrn_reflns_limit_h_max 10
_diffrn_reflns_limit_h_min -9
_diffrn_reflns_limit_k_max 14
_diffrn_reflns_limit_k_min -16
_diffrn_reflns_limit_l_max 32
_diffrn_reflns_limit_l_min -41
_diffrn_reflns_number 20731
_diffrn_reflns_theta_full 30.59
_diffrn_reflns_theta_max 30.59
_diffrn_reflns_theta_min 1.40
_exptl_absorpt_coefficient_mu 1.137
_exptl_absorpt_correction_T_max 0.8044
_exptl_absorpt_correction_T_min 0.6916
_exptl_absorpt_correction_type empirical
_exptl_absorpt_process_details SADABS(Sheldrick,1997)
_exptl_crystal_colour blue
_exptl_crystal_density_diffrn 1.584
_exptl_crystal_density_method 'not measured'
_exptl_crystal_description needle
_exptl_crystal_F_000 1196
_exptl_crystal_size_max 0.35
_exptl_crystal_size_mid 0.20
_exptl_crystal_size_min 0.20
_refine_diff_density_max 0.705
_refine_diff_density_min -0.421
_refine_diff_density_rms 0.082
_refine_ls_abs_structure_details 'Flack H D (1983), Acta Cryst. A39, 876-881'
_refine_ls_abs_structure_Flack -0.01(2)
_refine_ls_extinction_method none
_refine_ls_goodness_of_fit_ref 0.861
_refine_ls_hydrogen_treatment mixed
_refine_ls_matrix_type full
_refine_ls_number_parameters 325
_refine_ls_number_reflns 7357
_refine_ls_number_restraints 0
_refine_ls_restrained_S_all 0.861
_refine_ls_R_factor_all 0.1552
_refine_ls_R_factor_gt 0.0613
_refine_ls_shift/su_max 0.006
_refine_ls_shift/su_mean 0.000
_refine_ls_structure_factor_coef Fsqd
_refine_ls_weighting_details 'calc w=1/[\s^2^(Fo^2^)+(0.1095P)^2^+0.0000P] where P=(Fo^2^+2Fc^2^)/3'
_refine_ls_weighting_scheme calc
_refine_ls_wR_factor_gt 0.1449
_refine_ls_wR_factor_ref 0.1905
_reflns_number_gt 3580
_reflns_number_total 7357
_reflns_threshold_expression >2\s(I)
_cod_data_source_file om201102k_si_002.cif
_cod_data_source_block tg2_0m
_cod_original_sg_symbol_H-M P212121
_cod_database_code 4077951

loop_
_symmetry_equiv_pos_as_xyz
'x, y, z'
'-x+1/2, -y, z+1/2'
'x+1/2, -y+1/2, -z'
'-x, y+1/2, -z+1/2'

loop_
_atom_site_label
_atom_site_type_symbol
_atom_site_fract_x
_atom_site_fract_y
_atom_site_fract_z
_atom_site_U_iso_or_equiv
_atom_site_adp_type
_atom_site_occupancy
_atom_site_symmetry_multiplicity
_atom_site_calc_flag
_atom_site_refinement_flags
Cu1 Cu 0.39587(7) 0.74415(6) 0.920393(19) 0.03585(18) Uani 1 1 d .
S1 S 0.4439(2) 0.35936(13) 0.96024(6) 0.0586(5) Uani 1 1 d .
O1 O 0.2748(5) 0.8201(3) 0.97127(12) 0.0396(8) Uani 1 1 d .
O2 O 0.1416(5) 0.7838(3) 1.03755(13) 0.0433(9) Uani 1 1 d .
N1 N 0.4631(6) 0.8975(4) 0.88896(15) 0.0395(10) Uani 1 1 d .
N2 N 0.5220(6) 0.6733(4) 0.86653(15) 0.0400(10) Uani 1 1 d .
N3 N 0.2207(6) 0.6105(4) 0.93568(15) 0.0378(10) Uani 1 1 d .
H3 H 0.2728 0.5393 0.9293 0.045 Uiso 1 1 calc R
C1 C 0.4317(8) 1.0085(5) 0.9021(2) 0.0500(15) Uani 1 1 d .
H1 H 0.3811 1.0224 0.9308 0.060 Uiso 1 1 calc R
C2 C 0.4740(9) 1.1076(6) 0.8730(3) 0.0620(18) Uani 1 1 d .
H2 H 0.4538 1.1851 0.8827 0.074 Uiso 1 1 calc R
C3 C 0.5457(9) 1.0838(6) 0.8302(2) 0.0605(18) Uani 1 1 d .
H3A H 0.5723 1.1465 0.8105 0.073 Uiso 1 1 calc R
C4 C 0.5790(8) 0.9684(6) 0.81596(19) 0.0490(15) Uani 1 1 d .
C5 C 0.6479(9) 0.9358(7) 0.7723(2) 0.0608(18) Uani 1 1 d .
H5 H 0.6724 0.9955 0.7512 0.073 Uiso 1 1 calc R
C6 C 0.6795(8) 0.8229(7) 0.7600(2) 0.0567(17) Uani 1 1 d .
H6 H 0.7256 0.8058 0.7311 0.068 Uiso 1 1 calc R
C7 C 0.6417(7) 0.7285(6) 0.79187(19) 0.0461(14) Uani 1 1 d .
C8 C 0.6785(8) 0.6100(6) 0.7831(2) 0.0530(16) Uani 1 1 d .
H8 H 0.7296 0.5875 0.7553 0.064 Uiso 1 1 calc R
C9 C 0.6393(9) 0.5261(6) 0.8157(2) 0.0598(18) Uani 1 1 d .
H9 H 0.6653 0.4465 0.8104 0.072 Uiso 1 1 calc R
C10 C 0.5605(8) 0.5610(5) 0.8567(2) 0.0511(15) Uani 1 1 d .
H10 H 0.5334 0.5031 0.8784 0.061 Uiso 1 1 calc R
C11 C 0.5665(5) 0.7562(5) 0.83455(16) 0.0361(10) Uani 1 1 d .
C12 C 0.5341(7) 0.8782(5) 0.84724(19) 0.0387(12) Uani 1 1 d .
C13 C 0.1080(9) 0.6395(6) 0.8236(2) 0.0546(15) Uani 1 1 d .
H13 H 0.1190 0.5574 0.8222 0.066 Uiso 1 1 calc R
C14 C 0.1295(10) 0.7054(8) 0.7846(2) 0.067(2) Uani 1 1 d .
H14 H 0.1587 0.6678 0.7572 0.081 Uiso 1 1 calc R
C15 C 0.1086(11) 0.8265(9) 0.7853(4) 0.092(3) Uani 1 1 d .
H15 H 0.1205 0.8699 0.7584 0.110 Uiso 1 1 calc R
C16 C 0.0702(11) 0.8834(7) 0.8256(4) 0.079(3) Uani 1 1 d .
H16 H 0.0570 0.9654 0.8261 0.095 Uiso 1 1 calc R
C17 C 0.0510(9) 0.8181(6) 0.8659(3) 0.068(2) Uani 1 1 d .
H17 H 0.0256 0.8566 0.8934 0.081 Uiso 1 1 calc R
C18 C 0.0703(8) 0.6934(6) 0.8649(2) 0.0462(14) Uani 1 1 d .
C19 C 0.0476(8) 0.6231(6) 0.9085(2) 0.0563(17) Uani 1 1 d .
H19A H 0.0029 0.5447 0.9009 0.068 Uiso 1 1 calc R
H19B H -0.0420 0.6617 0.9276 0.068 Uiso 1 1 calc R
C20 C 0.1841(7) 0.6193(5) 0.98560(18) 0.0368(11) Uani 1 1 d .
H20 H 0.0611 0.5917 0.9916 0.044 Uiso 1 1 calc R
C21 C 0.1986(6) 0.7505(6) 0.99941(16) 0.0352(10) Uani 1 1 d .
C22 C 0.3147(8) 0.5479(5) 1.0153(2) 0.0435(13) Uani 1 1 d .
H22A H 0.4363 0.5751 1.0092 0.052 Uiso 1 1 calc R
H22B H 0.2888 0.5640 1.0473 0.052 Uiso 1 1 calc R
C23 C 0.3074(9) 0.4143(5) 1.0076(2) 0.0541(16) Uani 1 1 d .
H23A H 0.1831 0.3919 1.0022 0.065 Uiso 1 1 calc R
H23B H 0.3461 0.3751 1.0356 0.065 Uiso 1 1 calc R
C24 C 0.6669(9) 0.3939(6) 0.9804(3) 0.076(2) Uani 1 1 d .
H24A H 0.7537 0.3696 0.9579 0.114 Uiso 1 1 calc R
H24B H 0.6891 0.3527 1.0087 0.114 Uiso 1 1 calc R
H24C H 0.6768 0.4778 0.9854 0.114 Uiso 1 1 calc R
Cl1 Cl 0.0119(3) 1.2656(2) 0.86447(7) 0.0768(5) Uani 1 1 d .
O3 O 0.1565(15) 1.3393(9) 0.8556(4) 0.190(4) Uani 1 1 d .
O4 O 0.024(2) 1.1983(11) 0.8266(4) 0.250(7) Uani 1 1 d .
O5 O 0.0408(14) 1.1976(15) 0.8985(4) 0.301(9) Uani 1 1 d .
O6 O -0.1539(14) 1.3119(9) 0.8645(5) 0.241(7) Uani 1 1 d .

loop_
_atom_site_aniso_label
_atom_site_aniso_U_11
_atom_site_aniso_U_22
_atom_site_aniso_U_33
_atom_site_aniso_U_23
_atom_site_aniso_U_13
_atom_site_aniso_U_12
Cu1 0.0398(3) 0.0374(3) 0.0303(3) -0.0011(3) 0.0039(2) 0.0005(3)
S1 0.0770(12) 0.0375(8) 0.0614(10) -0.0066(8) -0.0080(8) 0.0022(7)
O1 0.048(2) 0.0334(19) 0.038(2) 0.0022(17) 0.0108(16) -0.0008(16)
O2 0.047(2) 0.045(2) 0.038(2) -0.0038(16) 0.0072(16) -0.0036(16)
N1 0.041(2) 0.039(3) 0.039(3) -0.002(2) 0.0005(19) 0.0019(19)
N2 0.038(2) 0.046(3) 0.036(3) -0.002(2) -0.006(2) 0.006(2)
N3 0.045(2) 0.034(2) 0.034(2) -0.0061(19) 0.0030(19) 0.0043(19)
C1 0.063(4) 0.041(3) 0.045(3) -0.006(3) 0.005(3) 0.004(3)
C2 0.067(4) 0.048(4) 0.071(5) 0.012(3) 0.004(4) 0.003(3)
C3 0.071(4) 0.055(4) 0.055(4) 0.023(3) 0.001(3) -0.007(3)
C4 0.047(4) 0.063(4) 0.038(3) 0.016(3) -0.003(3) -0.007(3)
C5 0.055(4) 0.078(5) 0.049(4) 0.015(4) 0.008(3) -0.004(3)
C6 0.049(3) 0.097(5) 0.024(3) 0.010(3) 0.003(2) -0.001(3)
C7 0.036(3) 0.062(4) 0.040(3) -0.002(3) -0.002(2) 0.006(3)
C8 0.060(4) 0.072(5) 0.027(3) -0.011(3) 0.008(3) 0.006(3)
C9 0.058(4) 0.057(4) 0.065(5) -0.020(3) -0.004(3) 0.012(3)
C10 0.060(4) 0.044(3) 0.049(4) -0.007(3) 0.002(3) 0.000(3)
C11 0.030(2) 0.047(3) 0.031(2) -0.003(3) -0.0015(17) 0.002(3)
C12 0.029(2) 0.051(3) 0.036(3) 0.007(3) -0.005(2) -0.001(2)
C13 0.050(3) 0.068(4) 0.046(4) 0.003(3) -0.006(3) 0.011(3)
C14 0.054(4) 0.107(6) 0.041(4) 0.003(4) 0.009(3) 0.014(4)
C15 0.054(5) 0.119(8) 0.102(8) 0.044(7) -0.022(5) -0.009(5)
C16 0.072(5) 0.060(5) 0.105(7) 0.013(5) -0.041(5) -0.002(4)
C17 0.058(5) 0.059(4) 0.086(6) -0.027(4) -0.024(4) -0.002(3)
C18 0.041(3) 0.057(4) 0.040(3) -0.004(3) -0.010(3) 0.000(3)
C19 0.046(3) 0.077(5) 0.046(4) -0.005(3) -0.005(3) -0.011(3)
C20 0.040(3) 0.040(3) 0.031(3) -0.001(2) 0.001(2) -0.001(2)
C21 0.032(2) 0.040(3) 0.033(2) 0.002(3) -0.0019(19) 0.007(3)
C22 0.055(3) 0.039(3) 0.037(3) 0.000(3) 0.001(3) -0.003(2)
C23 0.059(4) 0.041(3) 0.062(4) 0.009(3) 0.004(3) 0.000(3)
C24 0.073(5) 0.051(4) 0.104(6) -0.009(4) 0.001(4) 0.011(3)
Cl1 0.0844(12) 0.0754(13) 0.0706(12) 0.0106(11) -0.0022(9) 0.0130(12)
O3 0.176(9) 0.158(8) 0.236(11) 0.037(8) -0.016(8) -0.062(7)
O4 0.331(18) 0.225(11) 0.193(11) -0.072(10) 0.063(12) -0.037(12)
O5 0.165(8) 0.58(2) 0.158(9) 0.229(13) 0.022(7) 0.048(13)
O6 0.155(8) 0.153(8) 0.416(19) 0.036(10) -0.025(10) 0.095(7)

loop_
_atom_type_symbol
_atom_type_description
_atom_type_scat_dispersion_real
_atom_type_scat_dispersion_imag
_atom_type_scat_source
C C 0.0033 0.0016 'International Tables Vol C Tables 4.2.6.8 and 6.1.1.4'
H H 0.0000 0.0000 'International Tables Vol C Tables 4.2.6.8 and 6.1.1.4'
N N 0.0061 0.0033 'International Tables Vol C Tables 4.2.6.8 and 6.1.1.4'
O O 0.0106 0.0060 'International Tables Vol C Tables 4.2.6.8 and 6.1.1.4'
S S 0.1246 0.1234 'International Tables Vol C Tables 4.2.6.8 and 6.1.1.4'
Cl Cl 0.1484 0.1585 'International Tables Vol C Tables 4.2.6.8 and 6.1.1.4'
Cu Cu 0.3201 1.2651 'International Tables Vol C Tables 4.2.6.8 and 6.1.1.4'

loop_
_geom_angle_atom_site_label_1
_geom_angle_atom_site_label_2
_geom_angle_atom_site_label_3
_geom_angle
_geom_angle_site_symmetry_3
O1 Cu1 N2 177.30(18) .
O1 Cu1 N1 94.78(16) .
N2 Cu1 N1 82.54(18) .
O1 Cu1 N3 82.15(16) .
N2 Cu1 N3 100.10(18) .
N1 Cu1 N3 152.76(18) .
O1 Cu1 O2 91.25(15) 3_567
N2 Cu1 O2 89.51(16) 3_567
N1 Cu1 O2 99.70(16) 3_567
N3 Cu1 O2 107.40(16) 3_567
C24 S1 C23 101.0(3) .
C21 O1 Cu1 115.4(4) .
C21 O2 Cu1 136.7(3) 3_467
C1 N1 C12 118.8(5) .
C1 N1 Cu1 129.2(4) .
C12 N1 Cu1 111.6(4) .
C10 N2 C11 117.1(5) .
C10 N2 Cu1 130.7(4) .
C11 N2 Cu1 112.2(3) .
C20 N3 C19 110.5(4) .
C20 N3 Cu1 106.4(3) .
C19 N3 Cu1 111.0(3) .
N1 C1 C2 121.6(6) .
C3 C2 C1 117.7(6) .
C2 C3 C4 121.3(6) .
C3 C4 C12 116.3(6) .
C3 C4 C5 125.1(6) .
C12 C4 C5 118.6(6) .
C6 C5 C4 123.2(6) .
C5 C6 C7 119.7(6) .
C8 C7 C11 117.2(6) .
C8 C7 C6 123.7(6) .
C11 C7 C6 119.1(6) .
C9 C8 C7 119.7(5) .
C8 C9 C10 119.4(6) .
N2 C10 C9 123.1(6) .
N2 C11 C7 123.6(5) .
N2 C11 C12 116.0(4) .
C7 C11 C12 120.4(5) .
N1 C12 C4 124.2(6) .
N1 C12 C11 116.9(5) .
C4 C12 C11 118.9(5) .
C14 C13 C18 120.7(7) .
C13 C14 C15 120.9(8) .
C16 C15 C14 120.2(9) .
C15 C16 C17 119.8(8) .
C16 C17 C18 119.9(7) .
C13 C18 C17 118.5(7) .
C13 C18 C19 121.9(6) .
C17 C18 C19 119.7(7) .
C18 C19 N3 113.2(5) .
N3 C20 C22 113.8(4) .
N3 C20 C21 108.0(4) .
C22 C20 C21 108.3(4) .
O2 C21 O1 122.8(6) .
O2 C21 C20 120.0(5) .
O1 C21 C20 117.2(4) .
C23 C22 C20 114.5(5) .
C22 C23 S1 115.3(4) .
O5 Cl1 O6 113.0(8) .
O5 Cl1 O4 106.7(10) .
O6 Cl1 O4 106.4(10) .
O5 Cl1 O3 112.2(8) .
O6 Cl1 O3 118.8(7) .
O4 Cl1 O3 97.6(8) .

loop_
_geom_bond_atom_site_label_1
_geom_bond_atom_site_label_2
_geom_bond_distance
_geom_bond_site_symmetry_2
Cu1 O1 1.934(3) .
Cu1 N2 1.994(5) .
Cu1 N1 2.019(5) .
Cu1 N3 2.039(4) .
Cu1 O2 2.220(4) 3_567
S1 C24 1.799(7) .
S1 C23 1.822(6) .
O1 C21 1.269(6) .
O2 C21 1.247(6) .
O2 Cu1 2.220(4) 3_467
N1 C1 1.329(7) .
N1 C12 1.343(7) .
N2 C10 1.329(7) .
N2 C11 1.360(7) .
N3 C20 1.483(7) .
N3 C19 1.516(7) .
C1 C2 1.437(8) .
C2 C3 1.382(9) .
C3 C4 1.388(9) .
C4 C12 1.406(8) .
C4 C5 1.420(9) .
C5 C6 1.342(9) .
C6 C7 1.439(9) .
C7 C8 1.388(9) .
C7 C11 1.398(7) .
C8 C9 1.372(9) .
C9 C10 1.387(8) .
C11 C12 1.444(8) .
C13 C14 1.368(9) .
C13 C18 1.377(8) .
C14 C15 1.374(11) .
C15 C16 1.367(12) .
C16 C17 1.392(11) .
C17 C18 1.414(8) .
C18 C19 1.507(8) .
C20 C22 1.529(7) .
C20 C21 1.536(9) .
C22 C23 1.523(7) .
Cl1 O5 1.271(9) .
Cl1 O6 1.337(9) .
Cl1 O4 1.342(11) .
Cl1 O3 1.381(10) .
